data_1562208
loop_
_publ_author_name
'Zhang, Shu-Hua'
'Zhao, Ru-Xiao'
'Li, Gui'
'Zhang, Hai-Yang'
'Huang, Qiu-Ping'
'Liang, Fu-Pei'

_publ_section_title
;
 Room temperature syntheses, crystal structures and properties of two new
 heterometallic polymers based on 3-ethoxy-2-hydroxybenzaldehyde ligand
;
_journal_name_full 'Journal of Solid State Chemistry'
_journal_page_first 206
_journal_page_last 212
_journal_paper_doi 10.1016/j.jssc.2014.08.032
_journal_volume 220
_journal_year 2014
_chemical_formula_moiety 'C18 H18 N3 Na O6 Zn'
_chemical_formula_sum 'C18 H18 N3 Na O6 Zn'
_chemical_formula_weight 460.71
_space_group_IT_number 61
_space_group_name_Hall '-P 2ac 2ab'
_space_group_name_H-M_alt 'P b c a'
_symmetry_cell_setting orthorhombic
_symmetry_space_group_name_H-M 'P b c a'
_atom_sites_solution_hydrogens geom
_atom_sites_solution_primary direct
_atom_sites_solution_secondary difmap
_audit_creation_method SHELXL-97
_cell_angle_alpha 90.00
_cell_angle_beta 90.00
_cell_angle_gamma 90.00
_cell_formula_units_Z 8
_cell_length_a 11.2342(3)
_cell_length_b 18.4569(7)
_cell_length_c 19.1299(6)
_cell_measurement_reflns_used 4362
_cell_measurement_temperature 293(2)
_cell_measurement_theta_max 29.0653
_cell_measurement_theta_min 2.8507
_cell_volume 3966.6(2)
_computing_structure_refinement 'SHELXL-97 (Sheldrick, 1997)'
_computing_structure_solution 'SHELXS-97 (Sheldrick, 1990)'
_diffrn_ambient_temperature 293(2)
_diffrn_detector_area_resol_mean 0
_diffrn_measured_fraction_theta_full 0.998
_diffrn_measured_fraction_theta_max 0.998
_diffrn_measurement_device_type 'SuperNova, Single source at offset), Eos'
_diffrn_measurement_method '\w scans'
_diffrn_radiation_monochromator graphite
_diffrn_radiation_source 'fine-focus sealed tube'
_diffrn_radiation_type MoK\a
_diffrn_radiation_wavelength 0.71073
_diffrn_reflns_av_R_equivalents 0.0271
_diffrn_reflns_av_sigmaI/netI 0.0403
_diffrn_reflns_limit_h_max 13
_diffrn_reflns_limit_h_min -13
_diffrn_reflns_limit_k_max 17
_diffrn_reflns_limit_k_min -21
_diffrn_reflns_limit_l_max 22
_diffrn_reflns_limit_l_min -22
_diffrn_reflns_number 10770
_diffrn_reflns_theta_full 25.01
_diffrn_reflns_theta_max 25.01
_diffrn_reflns_theta_min 3.01
_diffrn_standards_decay_% 0
_diffrn_standards_interval_count 0
_diffrn_standards_interval_time 0
_diffrn_standards_number 0
_exptl_absorpt_coefficient_mu 1.300
_exptl_absorpt_correction_T_max 0.825
_exptl_absorpt_correction_T_min 0.756
_exptl_absorpt_correction_type multi-scan
_exptl_absorpt_process_details sadabs
_exptl_crystal_colour yellow
_exptl_crystal_density_diffrn 1.543
_exptl_crystal_density_method 'not measured'
_exptl_crystal_description block
_exptl_crystal_F_000 1888
_exptl_crystal_size_max 0.25
_exptl_crystal_size_mid 0.18
_exptl_crystal_size_min 0.15
_refine_diff_density_max 0.382
_refine_diff_density_min -0.329
_refine_diff_density_rms 0.052
_refine_ls_extinction_method none
_refine_ls_goodness_of_fit_ref 1.040
_refine_ls_hydrogen_treatment constr
_refine_ls_matrix_type full
_refine_ls_number_parameters 264
_refine_ls_number_reflns 3493
_refine_ls_number_restraints 0
_refine_ls_restrained_S_all 1.040
_refine_ls_R_factor_all 0.0552
_refine_ls_R_factor_gt 0.0382
_refine_ls_shift/su_max 0.001
_refine_ls_shift/su_mean 0.000
_refine_ls_structure_factor_coef Fsqd
_refine_ls_weighting_details 'calc w=1/[\s^2^(Fo^2^)+(0.0336P)^2^+1.5910P] where P=(Fo^2^+2Fc^2^)/3'
_refine_ls_weighting_scheme calc
_refine_ls_wR_factor_gt 0.0825
_refine_ls_wR_factor_ref 0.0903
_reflns_number_gt 2656
_reflns_number_total 3493
_reflns_threshold_expression >2sigma(I)
_cod_data_source_file JSSC-2014-220-206.cif
_cod_data_source_block zrx-g16
_cod_database_code 1562208

loop_
_symmetry_equiv_pos_as_xyz
'x, y, z'
'-x+1/2, -y, z+1/2'
'x+1/2, -y+1/2, -z'
'-x, y+1/2, -z+1/2'
'-x, -y, -z'
'x-1/2, y, -z-1/2'
'-x-1/2, y-1/2, z'
'x, -y-1/2, z-1/2'

loop_
_atom_site_label
_atom_site_type_symbol
_atom_site_fract_x
_atom_site_fract_y
_atom_site_fract_z
_atom_site_U_iso_or_equiv
_atom_site_adp_type
_atom_site_occupancy
_atom_site_symmetry_multiplicity
_atom_site_calc_flag
_atom_site_refinement_flags
_atom_site_disorder_assembly
_atom_site_disorder_group
C1 C 0.6665(3) 0.85353(18) 0.66995(14) 0.0391(7) Uani 1 1 d . . .
C2 C 0.7605(3) 0.90258(18) 0.65374(14) 0.0414(7) Uani 1 1 d . . .
C3 C 0.7394(3) 0.97468(18) 0.64343(17) 0.0538(9) Uani 1 1 d . . .
H3 H 0.8027 1.0056 0.6339 0.065 Uiso 1 1 calc R . .
C4 C 0.6246(3) 1.0024(2) 0.64701(19) 0.0616(10) Uani 1 1 d . . .
H4 H 0.6114 1.0515 0.6393 0.074 Uiso 1 1 calc R . .
C5 C 0.5319(3) 0.9582(2) 0.66171(17) 0.0556(9) Uani 1 1 d . . .
H5 H 0.4552 0.9772 0.6635 0.067 Uiso 1 1 calc R . .
C6 C 0.5499(3) 0.88336(18) 0.67449(15) 0.0431(8) Uani 1 1 d . . .
C7 C 0.4490(3) 0.8411(2) 0.69391(16) 0.0515(9) Uani 1 1 d . . .
H7 H 0.3764 0.8653 0.6936 0.062 Uiso 1 1 calc R . .
C8 C 0.9709(3) 0.91457(19) 0.63107(19) 0.0573(9) Uani 1 1 d . . .
H8A H 0.9809 0.9532 0.6649 0.069 Uiso 1 1 calc R . .
H8B H 0.9584 0.9362 0.5854 0.069 Uiso 1 1 calc R . .
C9 C 1.0790(3) 0.8674(2) 0.6299(2) 0.0642(10) Uani 1 1 d . . .
H9A H 1.0930 0.8483 0.6758 0.096 Uiso 1 1 calc R . .
H9B H 1.1466 0.8955 0.6154 0.096 Uiso 1 1 calc R . .
H9C H 1.0669 0.8282 0.5977 0.096 Uiso 1 1 calc R . .
C10 C 0.6091(2) 0.64597(15) 0.85480(15) 0.0341(7) Uani 1 1 d . . .
C11 C 0.5594(2) 0.63931(16) 0.92257(16) 0.0398(7) Uani 1 1 d . . .
C12 C 0.6066(3) 0.59402(19) 0.97157(17) 0.0530(9) Uani 1 1 d . . .
H12 H 0.5706 0.5899 1.0152 0.064 Uiso 1 1 calc R . .
C13 C 0.7086(3) 0.5537(2) 0.95671(19) 0.0600(10) Uani 1 1 d . . .
H13 H 0.7393 0.5219 0.9898 0.072 Uiso 1 1 calc R . .
C14 C 0.7622(3) 0.56121(18) 0.89436(18) 0.0505(9) Uani 1 1 d . . .
H14 H 0.8322 0.5359 0.8856 0.061 Uiso 1 1 calc R . .
C15 C 0.7152(2) 0.60642(16) 0.84197(15) 0.0378(7) Uani 1 1 d . . .
C16 C 0.7822(3) 0.61332(17) 0.77893(17) 0.0434(8) Uani 1 1 d . . .
H16 H 0.8517 0.5860 0.7766 0.052 Uiso 1 1 calc R . .
C17 C 0.4142(3) 0.6881(2) 1.00289(19) 0.0731(12) Uani 1 1 d . . .
H17A H 0.4780 0.7015 1.0346 0.088 Uiso 1 1 calc R . .
H17B H 0.3811 0.6422 1.0181 0.088 Uiso 1 1 calc R . .
C18 C 0.3196(4) 0.7454(2) 1.0030(2) 0.0918(15) Uani 1 1 d . . .
H18A H 0.3521 0.7899 0.9854 0.138 Uiso 1 1 calc R . .
H18B H 0.2915 0.7527 1.0499 0.138 Uiso 1 1 calc R . .
H18C H 0.2547 0.7303 0.9738 0.138 Uiso 1 1 calc R . .
N1 N 0.5331(3) 0.6358(2) 0.6426(2) 0.1025(15) Uani 1 1 d . . .
N2 N 0.5627(3) 0.62002(19) 0.58891(19) 0.0720(9) Uani 1 1 d . . .
N3 N 0.5899(5) 0.5958(3) 0.5372(2) 0.148(2) Uani 1 1 d . . .
Na1 Na 0.37884(9) 0.74115(7) 0.83121(6) 0.0442(3) Uani 1 1 d . . .
O1 O 0.69149(17) 0.78608(11) 0.67969(12) 0.0470(6) Uani 1 1 d . . .
O2 O 0.44505(18) 0.77706(14) 0.71091(12) 0.0538(6) Uani 1 1 d . . .
O3 O 0.87033(17) 0.86991(11) 0.64983(11) 0.0468(5) Uani 1 1 d . . .
O4 O 0.55647(17) 0.68716(11) 0.80894(10) 0.0406(5) Uani 1 1 d . . .
O5 O 0.45904(18) 0.68185(12) 0.93287(10) 0.0474(5) Uani 1 1 d . . .
O6 O 0.76005(17) 0.65084(12) 0.72700(11) 0.0469(5) Uani 1 1 d . . .
Zn1 Zn 0.59385(3) 0.70427(2) 0.710518(18) 0.04059(14) Uani 1 1 d . . .

loop_
_atom_site_aniso_label
_atom_site_aniso_U_11
_atom_site_aniso_U_22
_atom_site_aniso_U_33
_atom_site_aniso_U_23
_atom_site_aniso_U_13
_atom_site_aniso_U_12
C1 0.0414(17) 0.044(2) 0.0324(15) 0.0022(14) -0.0022(14) 0.0096(15)
C2 0.0448(17) 0.042(2) 0.0375(16) 0.0023(15) -0.0015(15) 0.0051(15)
C3 0.065(2) 0.037(2) 0.059(2) 0.0032(17) -0.0074(19) 0.0011(17)
C4 0.076(3) 0.039(2) 0.070(2) -0.0002(19) -0.017(2) 0.019(2)
C5 0.057(2) 0.055(2) 0.054(2) -0.0044(18) -0.0113(18) 0.0265(19)
C6 0.0407(17) 0.050(2) 0.0383(17) 0.0026(15) -0.0020(15) 0.0154(16)
C7 0.0385(18) 0.071(3) 0.0453(19) 0.0027(19) 0.0007(15) 0.0254(18)
C8 0.053(2) 0.051(2) 0.068(2) 0.0127(19) 0.0072(19) -0.0087(17)
C9 0.048(2) 0.063(3) 0.081(3) 0.016(2) 0.015(2) -0.0071(17)
C10 0.0318(15) 0.0261(17) 0.0444(17) -0.0039(14) -0.0064(14) -0.0016(12)
C11 0.0344(16) 0.0419(19) 0.0431(17) -0.0038(15) -0.0054(14) 0.0012(14)
C12 0.059(2) 0.056(2) 0.0442(19) 0.0076(17) -0.0049(17) 0.0041(17)
C13 0.062(2) 0.059(3) 0.059(2) 0.0156(19) -0.0148(19) 0.0116(18)
C14 0.0418(18) 0.045(2) 0.065(2) 0.0043(17) -0.0082(17) 0.0104(15)
C15 0.0316(15) 0.0303(18) 0.0516(18) -0.0001(15) -0.0036(14) 0.0027(13)
C16 0.0311(16) 0.034(2) 0.065(2) -0.0061(17) 0.0003(16) 0.0040(13)
C17 0.077(3) 0.092(3) 0.050(2) 0.004(2) 0.021(2) 0.019(2)
C18 0.093(3) 0.113(4) 0.069(3) -0.001(3) 0.033(3) 0.041(3)
N1 0.065(2) 0.155(4) 0.087(3) -0.067(3) 0.018(2) -0.038(2)
N2 0.092(3) 0.074(3) 0.0499(19) -0.0010(19) -0.009(2) -0.0011(19)
N3 0.223(6) 0.149(5) 0.071(3) -0.023(3) 0.010(3) 0.008(4)
Na1 0.0318(6) 0.0462(8) 0.0544(7) -0.0042(6) -0.0023(6) 0.0079(5)
O1 0.0346(11) 0.0353(14) 0.0712(15) 0.0151(11) 0.0093(11) 0.0091(9)
O2 0.0354(12) 0.0655(18) 0.0606(15) 0.0131(13) 0.0053(11) 0.0109(11)
O3 0.0401(11) 0.0377(13) 0.0625(14) 0.0098(11) 0.0063(11) -0.0001(10)
O4 0.0334(10) 0.0456(14) 0.0430(12) 0.0052(10) 0.0024(10) 0.0090(9)
O5 0.0442(12) 0.0596(15) 0.0384(12) 0.0025(11) 0.0055(10) 0.0101(11)
O6 0.0387(12) 0.0417(14) 0.0602(14) 0.0058(12) 0.0099(11) 0.0084(10)
Zn1 0.0323(2) 0.0462(3) 0.0433(2) -0.00097(17) 0.00235(15) 0.00013(16)

loop_
_atom_type_symbol
_atom_type_description
_atom_type_scat_dispersion_real
_atom_type_scat_dispersion_imag
_atom_type_scat_source
C C 0.0033 0.0016 'International Tables Vol C Tables 4.2.6.8 and 6.1.1.4'
H H 0.0000 0.0000 'International Tables Vol C Tables 4.2.6.8 and 6.1.1.4'
N N 0.0061 0.0033 'International Tables Vol C Tables 4.2.6.8 and 6.1.1.4'
O O 0.0106 0.0060 'International Tables Vol C Tables 4.2.6.8 and 6.1.1.4'
Na Na 0.0362 0.0249 'International Tables Vol C Tables 4.2.6.8 and 6.1.1.4'
Zn Zn 0.2839 1.4301 'International Tables Vol C Tables 4.2.6.8 and 6.1.1.4'

loop_
_geom_angle_atom_site_label_1
_geom_angle_atom_site_label_2
_geom_angle_atom_site_label_3
_geom_angle
_geom_angle_site_symmetry_1
_geom_angle_site_symmetry_3
O1 C1 C6 124.4(3) . .
O1 C1 C2 118.9(3) . .
C6 C1 C2 116.7(3) . .
C3 C2 O3 125.1(3) . .
C3 C2 C1 121.4(3) . .
O3 C2 C1 113.5(3) . .
C2 C3 C4 120.9(3) . .
C2 C3 H3 119.6 . .
C4 C3 H3 119.6 . .
C5 C4 C3 120.2(3) . .
C5 C4 H4 119.9 . .
C3 C4 H4 119.9 . .
C4 C5 C6 120.9(3) . .
C4 C5 H5 119.5 . .
C6 C5 H5 119.5 . .
C5 C6 C1 119.9(3) . .
C5 C6 C7 117.7(3) . .
C1 C6 C7 122.4(3) . .
O2 C7 C6 128.7(3) . .
O2 C7 H7 115.6 . .
C6 C7 H7 115.6 . .
O3 C8 C9 107.9(3) . .
O3 C8 H8A 110.1 . .
C9 C8 H8A 110.1 . .
O3 C8 H8B 110.1 . .
C9 C8 H8B 110.1 . .
H8A C8 H8B 108.4 . .
C8 C9 H9A 109.5 . .
C8 C9 H9B 109.5 . .
H9A C9 H9B 109.5 . .
C8 C9 H9C 109.5 . .
H9A C9 H9C 109.5 . .
H9B C9 H9C 109.5 . .
O4 C10 C11 119.2(2) . .
O4 C10 C15 124.4(3) . .
C11 C10 C15 116.4(3) . .
C12 C11 O5 124.4(3) . .
C12 C11 C10 121.9(3) . .
O5 C11 C10 113.6(2) . .
C11 C12 C13 120.4(3) . .
C11 C12 H12 119.8 . .
C13 C12 H12 119.8 . .
C14 C13 C12 119.6(3) . .
C14 C13 H13 120.2 . .
C12 C13 H13 120.2 . .
C13 C14 C15 121.7(3) . .
C13 C14 H14 119.2 . .
C15 C14 H14 119.2 . .
C14 C15 C10 119.8(3) . .
C14 C15 C16 117.2(3) . .
C10 C15 C16 122.9(3) . .
O6 C16 C15 128.5(3) . .
O6 C16 H16 115.8 . .
C15 C16 H16 115.8 . .
O5 C17 C18 107.9(3) . .
O5 C17 H17A 110.1 . .
C18 C17 H17A 110.1 . .
O5 C17 H17B 110.1 . .
C18 C17 H17B 110.1 . .
H17A C17 H17B 108.4 . .
C17 C18 H18A 109.5 . .
C17 C18 H18B 109.5 . .
H18A C18 H18B 109.5 . .
C17 C18 H18C 109.5 . .
H18A C18 H18C 109.5 . .
H18B C18 H18C 109.5 . .
N2 N1 Zn1 133.0(3) . .
N1 N2 N3 171.7(5) . .
O4 Na1 O1 163.15(9) . 6_557
O4 Na1 O3 119.78(8) . 6_557
O1 Na1 O3 67.45(8) 6_557 6_557
O4 Na1 O5 67.86(7) . .
O1 Na1 O5 125.95(9) 6_557 .
O3 Na1 O5 110.02(8) 6_557 .
O4 Na1 O6 95.53(8) . 6_557
O1 Na1 O6 72.35(8) 6_557 6_557
O3 Na1 O6 137.00(8) 6_557 6_557
O5 Na1 O6 105.44(9) . 6_557
O4 Na1 O2 71.52(8) . .
O1 Na1 O2 95.40(8) 6_557 .
O3 Na1 O2 83.63(9) 6_557 .
O5 Na1 O2 138.65(8) . .
O6 Na1 O2 85.58(9) 6_557 .
O4 Na1 Zn1 134.58(7) . 6_557
O1 Na1 Zn1 34.06(5) 6_557 6_557
O3 Na1 Zn1 101.39(6) 6_557 6_557
O5 Na1 Zn1 117.09(6) . 6_557
O6 Na1 Zn1 39.10(5) 6_557 6_557
O2 Na1 Zn1 96.76(6) . 6_557
O4 Na1 Zn1 33.16(5) . .
O1 Na1 Zn1 131.83(7) 6_557 .
O3 Na1 Zn1 109.11(6) 6_557 .
O5 Na1 Zn1 101.02(6) . .
O6 Na1 Zn1 86.63(6) 6_557 .
O2 Na1 Zn1 38.86(5) . .
Zn1 Na1 Zn1 118.19(3) 6_557 .
C1 O1 Zn1 131.78(19) . .
C1 O1 Na1 122.73(19) . 6_657
Zn1 O1 Na1 105.39(9) . 6_657
C7 O2 Zn1 125.1(2) . .
C7 O2 Na1 120.6(2) . .
Zn1 O2 Na1 93.95(9) . .
C2 O3 C8 117.7(2) . .
C2 O3 Na1 117.43(18) . 6_657
C8 O3 Na1 124.76(18) . 6_657
C10 O4 Zn1 130.19(18) . .
C10 O4 Na1 121.91(18) . .
Zn1 O4 Na1 107.38(9) . .
C11 O5 C17 117.6(2) . .
C11 O5 Na1 116.53(17) . .
C17 O5 Na1 125.86(19) . .
C16 O6 Zn1 123.62(19) . .
C16 O6 Na1 130.4(2) . 6_657
Zn1 O6 Na1 95.54(9) . 6_657
N1 Zn1 O4 117.71(14) . .
N1 Zn1 O1 119.92(14) . .
O4 Zn1 O1 122.36(9) . .
N1 Zn1 O6 96.07(14) . .
O4 Zn1 O6 88.34(8) . .
O1 Zn1 O6 84.88(8) . .
N1 Zn1 O2 97.85(14) . .
O4 Zn1 O2 86.01(8) . .
O1 Zn1 O2 87.40(9) . .
O6 Zn1 O2 166.05(9) . .
N1 Zn1 Na1 107.92(11) . 6_657
O4 Zn1 Na1 117.71(6) . 6_657
O1 Zn1 Na1 40.55(6) . 6_657
O6 Zn1 Na1 45.35(6) . 6_657
O2 Zn1 Na1 127.95(7) . 6_657
N1 Zn1 Na1 109.57(11) . .
O4 Zn1 Na1 39.46(6) . .
O1 Zn1 Na1 116.55(7) . .
O6 Zn1 Na1 127.71(6) . .
O2 Zn1 Na1 47.20(6) . .
Na1 Zn1 Na1 142.49(3) 6_657 .

loop_
_geom_bond_atom_site_label_1
_geom_bond_atom_site_label_2
_geom_bond_distance
_geom_bond_site_symmetry_2
C1 O1 1.290(3) .
C1 C6 1.423(4) .
C1 C2 1.425(4) .
C2 C3 1.366(4) .
C2 O3 1.375(3) .
C3 C4 1.389(5) .
C3 H3 0.9300 .
C4 C5 1.352(5) .
C4 H4 0.9300 .
C5 C6 1.417(4) .
C5 H5 0.9300 .
C6 C7 1.425(5) .
C7 O2 1.227(4) .
C7 H7 0.9300 .
C8 O3 1.444(3) .
C8 C9 1.494(4) .
C8 H8A 0.9700 .
C8 H8B 0.9700 .
C9 H9A 0.9600 .
C9 H9B 0.9600 .
C9 H9C 0.9600 .
C10 O4 1.303(3) .
C10 C11 1.417(4) .
C10 C15 1.419(4) .
C11 C12 1.363(4) .
C11 O5 1.388(3) .
C12 C13 1.395(4) .
C12 H12 0.9300 .
C13 C14 1.343(5) .
C13 H13 0.9300 .
C14 C15 1.407(4) .
C14 H14 0.9300 .
C15 C16 1.428(4) .
C16 O6 1.236(3) .
C16 H16 0.9300 .
C17 O5 1.436(4) .
C17 C18 1.498(5) .
C17 H17A 0.9700 .
C17 H17B 0.9700 .
C18 H18A 0.9600 .
C18 H18B 0.9600 .
C18 H18C 0.9600 .
N1 N2 1.118(4) .
N1 Zn1 1.937(3) .
N2 N3 1.128(5) .
Na1 O4 2.271(2) .
Na1 O1 2.272(2) 6_557
Na1 O3 2.406(2) 6_557
Na1 O5 2.407(2) .
Na1 O6 2.408(2) 6_557
Na1 O2 2.508(2) .
Na1 Zn1 3.3692(11) 6_557
Na1 Zn1 3.4101(12) .
O1 Zn1 1.957(2) .
O1 Na1 2.272(2) 6_657
O2 Zn1 2.145(2) .
O3 Na1 2.406(2) 6_657
O4 Zn1 1.955(2) .
O6 Zn1 2.135(2) .
O6 Na1 2.408(2) 6_657
Zn1 Na1 3.3692(11) 6_657
